data_4511015
loop_
_publ_author_name
'White, Nicholas G.'
'Serpell, Christopher J.'
'Beer, Paul D.'

_publ_section_title
;
 Structural Study of Triazole and Amide Containing Anion-Templated
 Pseudorotaxanes
;
_journal_issue 7
_journal_name_full 'Crystal Growth &amp; Design'
_journal_page_first 3472
_journal_paper_doi 10.1021/cg500420u
_journal_volume 14
_journal_year 2014
_chemical_absolute_configuration unk
_chemical_compound_source synthesized
_chemical_formula_moiety 'C36 H46 N2 O9, C20 H34 N3 O2, C2 H3 O2'
_chemical_formula_sum 'C58 H83 N5 O13'
_chemical_formula_weight 1058.33
_space_group_IT_number 4
_symmetry_cell_setting monoclinic
_symmetry_space_group_name_Hall 'P 2yb'
_symmetry_space_group_name_H-M 'P 1 21 1'
_atom_sites_solution_hydrogens difmap
_atom_sites_solution_primary other
_cell_angle_alpha 90
_cell_angle_beta 91.329(8)
_cell_angle_gamma 90
_cell_formula_units_Z 4
_cell_length_a 11.0860(9)
_cell_length_b 34.5934(19)
_cell_length_c 14.7651(12)
_cell_measurement_reflns_used 6657
_cell_measurement_temperature 100
_cell_measurement_theta_max 26.43
_cell_measurement_theta_min 1.71
_cell_volume 5660.9(7)
_computing_cell_refinement 'CrysAlis Pro (Oxford Diffraction, 2010)'
_computing_data_collection 'Crystal Clear (Rigaku, 1997--2002)'
_computing_data_reduction 'CrysAlis Pro (Oxford Diffraction, 2010)'
_computing_publication_material 'CRYSTALS (Betteridge et al., 2003)'
_computing_structure_refinement 'CRYSTALS (Betteridge et al., 2003)'
_computing_structure_solution 'Superflip (Palatinus & Chapuis, 2007)'
_diffrn_ambient_temperature 100
_diffrn_measured_fraction_theta_full 0.915
_diffrn_measured_fraction_theta_max 0.879
_diffrn_measurement_device Area
_diffrn_measurement_device_type synchrotron
_diffrn_measurement_method \w
_diffrn_radiation_monochromator synchrotron
_diffrn_radiation_type synchrotron
_diffrn_radiation_wavelength 0.68890
_diffrn_reflns_av_R_equivalents 0.120
_diffrn_reflns_limit_h_max 14
_diffrn_reflns_limit_h_min -13
_diffrn_reflns_limit_k_max 43
_diffrn_reflns_limit_k_min 0
_diffrn_reflns_limit_l_max 19
_diffrn_reflns_limit_l_min 0
_diffrn_reflns_number 40650
_diffrn_reflns_theta_full 25.118
_diffrn_reflns_theta_max 26.440
_diffrn_reflns_theta_min 1.758
_diffrn_standards_number 0
_exptl_absorpt_coefficient_mu 0.088
_exptl_absorpt_correction_T_max 1.00
_exptl_absorpt_correction_T_min 0.58
_exptl_absorpt_correction_type multi-scan
_exptl_absorpt_process_details 'CrysAlis Pro (Oxford Diffraction, 2010)'
_exptl_crystal_colour colourless
_exptl_crystal_density_diffrn 1.242
_exptl_crystal_density_method 'not measured'
_exptl_crystal_description rod
_exptl_crystal_F_000 2280
_exptl_crystal_size_max 0.140
_exptl_crystal_size_mid 0.020
_exptl_crystal_size_min 0.020
_refine_diff_density_max 0.53
_refine_diff_density_min -0.42
_refine_ls_extinction_method None
_refine_ls_goodness_of_fit_ref 1.0202
_refine_ls_hydrogen_treatment constr
_refine_ls_matrix_type full
_refine_ls_number_parameters 1371
_refine_ls_number_reflns 8515
_refine_ls_number_restraints 1361
_refine_ls_R_factor_all 0.1137
_refine_ls_R_factor_gt 0.0889
_refine_ls_shift/su_max 0.0008754
_refine_ls_shift/su_mean 0.0001203
_refine_ls_structure_factor_coef Fsqd
_refine_ls_weighting_details
;
 Method, part 1, Chebychev polynomial, (Watkin, 1994, Prince, 1982) 
 [weight] = 1.0/[A~0~*T~0~(x)+A~1~*T~1~(x) ... +A~n-1~]*T~n-1~(x)] 
 where A~i~ are the Chebychev coefficients listed below and x= Fcalc/Fmax 
 Method = Robust Weighting (Prince, 1982) 
 W = [weight] * [1-(deltaF/6*sigmaF)^2^]^2^ 
 A~i~ are: 
 0.226E+04 0.340E+04 0.190E+04 599. 
;
_refine_ls_weighting_scheme calc
_refine_ls_wR_factor_all 0.2060
_refine_ls_wR_factor_gt 0.1824
_refine_ls_wR_factor_ref 0.2060
_reflns_limit_h_max 14
_reflns_limit_h_min -13
_reflns_limit_k_max 43
_reflns_limit_k_min 0
_reflns_limit_l_max 19
_reflns_limit_l_min 0
_reflns_number_gt 5907
_reflns_number_total 11447
_reflns_threshold_expression I>2.0\s(I)
_oxford_diffrn_Wilson_B_factor 3.92
_oxford_diffrn_Wilson_scale 0.12
_oxford_refine_ls_r_factor_ref 0.1137
_oxford_refine_ls_scale 3.72(8)
_oxford_reflns_number_all 8515
_oxford_reflns_threshold_expression_ref I>-3.0\s(I)
_cod_data_source_file cg500420u_si_001.cif
_cod_data_source_block 1.OAc.3
_cod_depositor_comments
;
The following automatic conversions were performed:

'_atom_sites_solution_primary' value 'Other' changed to 'other'
according to
/usr/data/users/saulius/crontab/automatic-downloads/rss-feeds/ACS/lib/dictionaries/cif_core.dic
dictionary named 'cif_core.dic' version 2.4.2 from 2011-04-26.

Automatic conversion script
Id: cif_fix_values 2281 2013-09-26 08:29:07Z andrius 

 Adding full bibliography for 4511009--4511017.cif.
;
_cod_original_sg_symbol_H-M 'P 21 '
_cod_database_code 4511015

loop_
_symmetry_equiv_pos_as_xyz
x,y,z
-x,y+1/2,-z

loop_
_atom_site_label
_atom_site_type_symbol
_atom_site_fract_x
_atom_site_fract_y
_atom_site_fract_z
_atom_site_U_iso_or_equiv
_atom_site_occupancy
_atom_site_adp_type
_atom_site_refinement_flags_posn
_atom_site_refinement_flags_adp
C1 C 0.9955(12) 0.9297(3) 0.3175(11) 0.0720 1.0000 Uani . U
C2 C 1.0158(11) 0.9550(3) 0.1592(10) 0.0674 1.0000 Uani . U
C3 C 1.1965(11) 0.9470(4) 0.2615(11) 0.0736 1.0000 Uani . U
C4 C 1.0744(11) 0.9296(3) 0.2342(10) 0.0646 1.0000 Uani . U
C5 C 1.0868(9) 0.8880(3) 0.2003(8) 0.0527 1.0000 Uani . U
C6 C 1.1954(9) 0.8683(3) 0.1949(8) 0.0514 1.0000 Uani . U
C7 C 1.2024(9) 0.8302(3) 0.1657(8) 0.0528 1.0000 Uani . U
C8 C 1.0976(9) 0.8115(3) 0.1339(8) 0.0505 1.0000 Uani . U
C9 C 0.9877(9) 0.8309(3) 0.1341(9) 0.0546 1.0000 Uani . U
C10 C 0.9841(9) 0.8688(3) 0.1683(9) 0.0544 1.0000 Uani . U
O11 O 1.4163(7) 0.8288(2) 0.1555(7) 0.0674 1.0000 Uani . U
C12 C 1.3221(9) 0.8108(3) 0.1656(8) 0.0508 1.0000 Uani . U
N13 N 1.3205(7) 0.7720(3) 0.1773(7) 0.0542 1.0000 Uani . U
C14 C 1.4313(10) 0.7493(3) 0.1800(9) 0.0576 1.0000 Uani D U
C15 C 1.3995(10) 0.7068(3) 0.1811(9) 0.0587 1.0000 Uani D U
O16 O 1.3537(7) 0.6981(2) 0.2683(6) 0.0596 1.0000 Uani . U
C17 C 1.3314(10) 0.6595(3) 0.2873(9) 0.0570 1.0000 Uani . U
C18 C 1.3327(12) 0.6306(3) 0.2237(10) 0.0672 1.0000 Uani . U
C19 C 1.3128(12) 0.5930(3) 0.2491(10) 0.0669 1.0000 Uani . U
C20 C 1.2941(10) 0.5832(3) 0.3384(9) 0.0584 1.0000 Uani . U
C21 C 1.2885(9) 0.6129(3) 0.4030(9) 0.0548 1.0000 Uani . U
C22 C 1.3085(10) 0.6505(3) 0.3754(9) 0.0594 1.0000 Uani . U
O23 O 1.2814(8) 0.5440(2) 0.3557(6) 0.0690 1.0000 Uani D U
C24 C 1.2652(10) 0.5333(3) 0.4484(7) 0.0634 1.0000 Uani D U
C25 C 1.2496(8) 0.4900(3) 0.4478(9) 0.0737 1.0000 Uani D U
O26 O 1.1394(6) 0.4813(2) 0.4017(6) 0.0668 1.0000 Uani D U
C27 C 1.1208(10) 0.4405(2) 0.3914(10) 0.0740 1.0000 Uani D U
C28 C 1.0048(8) 0.4341(3) 0.3373(8) 0.0689 1.0000 Uani D U
O29 O 0.9069(6) 0.4493(2) 0.3869(6) 0.0586 1.0000 Uani D U
C30 C 0.7938(8) 0.4425(3) 0.3429(8) 0.0659 1.0000 Uani D U
C31 C 0.6932(9) 0.4596(2) 0.3970(8) 0.0583 1.0000 Uani D U
O32 O 0.7017(6) 0.50048(19) 0.3910(6) 0.0560 1.0000 Uani D U
C33 C 0.5917(8) 0.5180(3) 0.4183(9) 0.0557 1.0000 Uani D U
C34 C 0.6045(10) 0.5610(3) 0.4017(7) 0.0573 1.0000 Uani D U
O35 O 0.6121(7) 0.5660(2) 0.3057(5) 0.0597 1.0000 Uani D U
C36 C 0.6475(9) 0.6023(3) 0.2752(9) 0.0566 1.0000 Uani . U
C37 C 0.6393(10) 0.6351(3) 0.3265(9) 0.0562 1.0000 Uani . U
C38 C 0.6751(10) 0.6703(3) 0.2924(9) 0.0582 1.0000 Uani . U
C39 C 0.7161(9) 0.6725(3) 0.2012(9) 0.0557 1.0000 Uani . U
C40 C 0.7259(10) 0.6393(3) 0.1541(9) 0.0595 1.0000 Uani . U
C41 C 0.6897(10) 0.6045(3) 0.1895(9) 0.0574 1.0000 Uani . U
O42 O 0.7475(7) 0.7092(2) 0.1735(6) 0.0582 1.0000 Uani . U
C43 C 0.7577(9) 0.7128(3) 0.0772(9) 0.0544 1.0000 Uani D U
C44 C 0.7608(10) 0.7559(3) 0.0574(9) 0.0589 1.0000 Uani D U
N45 N 0.8718(7) 0.7747(3) 0.0890(7) 0.0523 1.0000 Uani . U
C46 C 0.8737(9) 0.8129(3) 0.1013(8) 0.0491 1.0000 Uani . U
O47 O 0.7826(6) 0.8331(2) 0.0849(6) 0.0598 1.0000 Uani . U
C51 C 1.1604(13) 0.8602(4) 0.4930(13) 0.1015 1.0000 Uani D U
C52 C 1.0389(11) 0.8404(3) 0.4906(11) 0.0892 1.0000 Uani D U
C53 C 1.0541(14) 0.7968(3) 0.4732(8) 0.0936 1.0000 Uani D U
C54 C 1.1035(11) 0.7887(2) 0.3794(7) 0.0694 1.0000 Uani D U
C55 C 1.1099(8) 0.7450(2) 0.3624(8) 0.0652 1.0000 Uani D U
C56 C 0.9895(8) 0.7298(3) 0.3264(9) 0.0650 1.0000 Uani D U
N57 N 0.9957(9) 0.6875(3) 0.3160(8) 0.0677 1.0000 Uani D U
C58 C 0.9831(10) 0.6642(3) 0.3834(9) 0.0567 1.0000 Uani . U
O59 O 0.9764(8) 0.6766(2) 0.4638(6) 0.0689 1.0000 Uani . U
C60 C 0.9739(9) 0.6217(3) 0.3692(9) 0.0519 1.0000 Uani . U
C61 C 0.9587(9) 0.5978(3) 0.4418(8) 0.0523 1.0000 Uani . U
N62 N 0.9452(8) 0.5599(2) 0.4334(7) 0.0533 1.0000 Uani . U
C63 C 0.9459(9) 0.5430(3) 0.3512(9) 0.0529 1.0000 Uani . U
C64 C 0.9621(10) 0.5646(3) 0.2739(9) 0.0562 1.0000 Uani . U
C65 C 0.9770(9) 0.6045(3) 0.2832(9) 0.0542 1.0000 Uani . U
C66 C 0.9286(10) 0.5347(3) 0.5153(9) 0.0584 1.0000 Uani . U
O67 O 0.9286(7) 0.5108(2) 0.1793(7) 0.0680 1.0000 Uani . U
C68 C 0.9591(10) 0.5447(3) 0.1846(9) 0.0581 1.0000 Uani . U
N69 N 0.9948(9) 0.5654(3) 0.1099(8) 0.0698 1.0000 Uani D U
C70 C 0.9756(12) 0.5506(4) 0.0162(10) 0.0902 1.0000 Uani D U
C71 C 0.8514(13) 0.5639(6) -0.0173(9) 0.1214 1.0000 Uani D U
C72 C 0.8270(16) 0.5517(5) -0.1154(10) 0.1321 1.0000 Uani D U
C73 C 0.926(2) 0.5669(5) -0.1752(13) 0.1716 1.0000 Uani D U
O81 O 1.0778(7) 0.7192(2) 0.1144(7) 0.0679 1.0000 Uani . U
O82 O 1.0303(9) 0.6573(2) 0.1231(7) 0.0736 1.0000 Uani . U
C83 C 1.0751(10) 0.6850(3) 0.0884(10) 0.0617 1.0000 Uani . U
C84 C 1.1328(19) 0.6765(4) 0.0003(13) 0.1112 1.0000 Uani . U
C101 C 0.4931(12) -0.0029(3) 0.1708(11) 0.0748 1.0000 Uani . U
C102 C 0.5197(13) -0.0307(3) 0.3272(12) 0.0790 1.0000 Uani . U
C103 C 0.7004(12) -0.0195(4) 0.2296(15) 0.1000 1.0000 Uani . U
C104 C 0.5762(11) -0.0041(3) 0.2586(11) 0.0733 1.0000 Uani . U
C105 C 0.5852(10) 0.0373(3) 0.2968(9) 0.0557 1.0000 Uani . U
C106 C 0.6905(10) 0.0577(3) 0.3014(9) 0.0587 1.0000 Uani . U
C107 C 0.6967(8) 0.0949(3) 0.3395(9) 0.0560 1.0000 Uani D U
C108 C 0.5912(10) 0.1121(3) 0.3653(10) 0.0610 1.0000 Uani . U
C109 C 0.4826(9) 0.0926(3) 0.3596(9) 0.0578 1.0000 Uani D U
C110 C 0.4799(9) 0.0553(3) 0.3236(8) 0.0506 1.0000 Uani . U
O111 O 0.9094(7) 0.0980(2) 0.3546(7) 0.0740 1.0000 Uani . U
C112 C 0.8151(8) 0.1162(3) 0.3458(9) 0.0585 1.0000 Uani D U
N113 N 0.8103(7) 0.1543(3) 0.3330(8) 0.0606 1.0000 Uani . U
C114 C 0.9190(10) 0.1775(3) 0.3360(10) 0.0663 1.0000 Uani D U
C115 C 0.8892(10) 0.2201(3) 0.3275(10) 0.0625 1.0000 Uani D U
O116 O 0.8511(7) 0.2278(2) 0.2350(6) 0.0630 1.0000 Uani . U
C117 C 0.8311(10) 0.2661(3) 0.2093(9) 0.0562 1.0000 Uani . U
C118 C 0.8339(12) 0.2956(3) 0.2774(9) 0.0641 1.0000 Uani . U
C119 C 0.8171(11) 0.3335(3) 0.2459(9) 0.0616 1.0000 Uani . U
C120 C 0.7993(10) 0.3421(3) 0.1574(9) 0.0547 1.0000 Uani . U
C121 C 0.7952(11) 0.3127(3) 0.0937(9) 0.0617 1.0000 Uani . U
C122 C 0.8130(11) 0.2745(3) 0.1212(10) 0.0635 1.0000 Uani . U
O123 O 0.7886(8) 0.3811(2) 0.1389(5) 0.0640 1.0000 Uani D U
C124 C 0.7655(10) 0.3915(3) 0.0464(7) 0.0611 1.0000 Uani D U
C125 C 0.7468(8) 0.4348(3) 0.0447(9) 0.0638 1.0000 Uani D U
O126 O 0.6393(6) 0.4433(2) 0.0918(6) 0.0595 1.0000 Uani D U
C127 C 0.6223(10) 0.4838(2) 0.1052(9) 0.0655 1.0000 Uani D U
C128 C 0.5133(8) 0.4900(3) 0.1633(8) 0.0685 1.0000 Uani D U
O129 O 0.4092(6) 0.4756(2) 0.1148(5) 0.0576 1.0000 Uani D U
C130 C 0.3016(8) 0.4827(3) 0.1635(9) 0.0699 1.0000 Uani D U
C131 C 0.1947(9) 0.4665(2) 0.1101(9) 0.0660 1.0000 Uani D U
O132 O 0.2036(6) 0.42549(19) 0.1144(6) 0.0639 1.0000 Uani D U
C133 C 0.0935(8) 0.4077(3) 0.0876(9) 0.0598 1.0000 Uani D U
C134 C 0.1059(10) 0.3648(3) 0.1049(6) 0.0548 1.0000 Uani D U
O135 O 0.1196(7) 0.3600(2) 0.2011(5) 0.0590 1.0000 Uani D U
C136 C 0.1513(10) 0.3234(3) 0.2295(9) 0.0576 1.0000 Uani . U
C137 C 0.1451(11) 0.2904(3) 0.1729(9) 0.0604 1.0000 Uani . U
C138 C 0.1763(11) 0.2549(3) 0.2109(9) 0.0609 1.0000 Uani . U
C139 C 0.2135(10) 0.2514(3) 0.3022(9) 0.0593 1.0000 Uani . U
C140 C 0.2205(10) 0.2842(3) 0.3561(9) 0.0594 1.0000 Uani . U
C141 C 0.1873(10) 0.3198(3) 0.3212(9) 0.0605 1.0000 Uani . U
O142 O 0.2396(8) 0.2144(2) 0.3293(6) 0.0634 1.0000 Uani . U
C143 C 0.2519(10) 0.2084(3) 0.4250(9) 0.0589 1.0000 Uani D U
C144 C 0.2531(10) 0.1650(3) 0.4386(8) 0.0582 1.0000 Uani D U
N145 N 0.3629(8) 0.1476(3) 0.4051(7) 0.0586 1.0000 Uani . U
C146 C 0.3656(9) 0.1093(3) 0.3897(8) 0.0540 1.0000 Uani D U
O147 O 0.2764(7) 0.0887(2) 0.4040(7) 0.0680 1.0000 Uani . U
C151 C 0.6654(13) 0.0683(4) 0.0131(12) 0.0919 1.0000 Uani D U
C152 C 0.5382(11) 0.0832(3) -0.0047(9) 0.0849 1.0000 Uani D U
C153 C 0.5271(15) 0.1254(3) 0.0246(8) 0.0957 1.0000 Uani D U
C154 C 0.5118(19) 0.1278(3) 0.1269(8) 0.1252 1.0000 Uani D U
C155 C 0.4676(13) 0.1680(3) 0.1542(10) 0.1037 1.0000 Uani D U
C156 C 0.5734(12) 0.1950(3) 0.1537(10) 0.0983 1.0000 Uani D U
N157 N 0.5275(13) 0.2365(3) 0.1719(9) 0.0902 1.0000 Uani D U
C158 C 0.4987(12) 0.2596(3) 0.1004(9) 0.0626 1.0000 Uani D U
O159 O 0.4950(8) 0.2482(2) 0.0227(6) 0.0660 1.0000 Uani . U
C160 C 0.4790(9) 0.3017(3) 0.1224(8) 0.0512 1.0000 Uani D U
C161 C 0.4636(9) 0.3265(3) 0.0492(8) 0.0507 1.0000 Uani . U
N162 N 0.4454(8) 0.3644(3) 0.0638(7) 0.0525 1.0000 Uani . U
C163 C 0.4456(9) 0.3794(3) 0.1467(9) 0.0516 1.0000 Uani . U
C164 C 0.4656(9) 0.3568(3) 0.2209(7) 0.0533 1.0000 Uani D U
C165 C 0.4802(10) 0.3165(3) 0.2065(9) 0.0535 1.0000 Uani . U
C166 C 0.4261(10) 0.3900(3) -0.0169(9) 0.0593 1.0000 Uani . U
O167 O 0.4349(8) 0.4091(2) 0.3235(6) 0.0658 1.0000 Uani . U
C168 C 0.4669(11) 0.3751(3) 0.3144(8) 0.0619 1.0000 Uani D U
N169 N 0.5047(11) 0.3518(3) 0.3849(8) 0.0806 1.0000 Uani D U
C170 C 0.5121(16) 0.3672(5) 0.4721(10) 0.1203 1.0000 Uani D U
C171 C 0.4054(15) 0.3552(7) 0.5256(9) 0.1702 1.0000 Uani D U
O181 O 0.5723(8) 0.2027(2) 0.3843(7) 0.0719 1.0000 Uani . U
O182 O 0.5576(12) 0.2654(3) 0.3651(8) 0.0996 1.0000 Uani . U
C183 C 0.5673(9) 0.2369(3) 0.4103(9) 0.0540 1.0000 Uani . U
C184 C 0.5619(19) 0.2422(5) 0.5108(12) 0.1124 1.0000 Uani . U
C175 C 0.3000(14) 0.2935(4) 0.6973(12) 0.0967 1.0000 Uani D U
C174 C 0.2433(12) 0.3305(5) 0.6610(11) 0.1181 1.0000 Uani D U
C173 C 0.3277(18) 0.3644(4) 0.6789(10) 0.1324 1.0000 Uani D U
C172 C 0.4412(15) 0.3592(6) 0.6254(10) 0.1568 1.0000 Uani D U
C74 C 0.946(2) 0.6100(5) -0.1585(18) 0.2069 1.0000 Uani D U
C75 C 0.832(2) 0.6329(5) -0.1820(19) 0.1895 1.0000 Uani D U
H11 H 1.0284 0.9131 0.3632 0.0793 1.0000 Uiso . .
H12 H 0.9828 0.9543 0.3392 0.0793 1.0000 Uiso . .
H13 H 0.9160 0.9184 0.2998 0.0793 1.0000 Uiso . .
H21 H 1.0705 0.9550 0.1063 0.0822 1.0000 Uiso . .
H22 H 1.0085 0.9809 0.1774 0.0822 1.0000 Uiso . .
H23 H 0.9418 0.9450 0.1380 0.0822 1.0000 Uiso . .
H31 H 1.2519 0.9471 0.2103 0.0992 1.0000 Uiso . .
H32 H 1.1929 0.9725 0.2836 0.0992 1.0000 Uiso . .
H33 H 1.2392 0.9314 0.3080 0.0992 1.0000 Uiso . .
H61 H 1.2665 0.8813 0.2154 0.0613 1.0000 Uiso . .
H81 H 1.0996 0.7856 0.1068 0.0617 1.0000 Uiso . .
H101 H 0.9089 0.8812 0.1737 0.0667 1.0000 Uiso . .
H141 H 1.4767 0.7551 0.2345 0.0630 1.0000 Uiso . .
H142 H 1.4783 0.7547 0.1295 0.0630 1.0000 Uiso . .
H151 H 1.4678 0.6910 0.1696 0.0675 1.0000 Uiso . .
H152 H 1.3383 0.7013 0.1356 0.0675 1.0000 Uiso . .
H181 H 1.3464 0.6357 0.1585 0.0773 1.0000 Uiso . .
H191 H 1.3069 0.5729 0.2029 0.0832 1.0000 Uiso . .
H211 H 1.2724 0.6069 0.4664 0.0662 1.0000 Uiso . .
H221 H 1.3011 0.6707 0.4188 0.0737 1.0000 Uiso . .
H241 H 1.3352 0.5409 0.4856 0.0806 1.0000 Uiso . .
H242 H 1.1968 0.5462 0.4736 0.0806 1.0000 Uiso . .
H251 H 1.3157 0.4780 0.4231 0.0876 1.0000 Uiso . .
H252 H 1.2440 0.4812 0.5118 0.0876 1.0000 Uiso . .
H271 H 1.1876 0.4293 0.3616 0.0792 1.0000 Uiso . .
H272 H 1.1155 0.4289 0.4504 0.0792 1.0000 Uiso . .
H281 H 1.0103 0.4468 0.2811 0.0820 1.0000 Uiso . .
H282 H 0.9945 0.4070 0.3277 0.0820 1.0000 Uiso . .
H301 H 0.7936 0.4553 0.2833 0.0873 1.0000 Uiso . .
H302 H 0.7805 0.4158 0.3317 0.0873 1.0000 Uiso . .
H311 H 0.6999 0.4507 0.4573 0.0699 1.0000 Uiso . .
H312 H 0.6156 0.4508 0.3720 0.0699 1.0000 Uiso . .
H331 H 0.5794 0.5130 0.4823 0.0691 1.0000 Uiso . .
H332 H 0.5245 0.5081 0.3854 0.0691 1.0000 Uiso . .
H341 H 0.6757 0.5707 0.4328 0.0742 1.0000 Uiso . .
H342 H 0.5364 0.5747 0.4259 0.0742 1.0000 Uiso . .
H371 H 0.6096 0.6325 0.3895 0.0669 1.0000 Uiso . .
H381 H 0.6696 0.6938 0.3304 0.0712 1.0000 Uiso . .
H401 H 0.7563 0.6397 0.0906 0.0736 1.0000 Uiso . .
H411 H 0.6993 0.5807 0.1556 0.0714 1.0000 Uiso . .
H431 H 0.8329 0.7009 0.0549 0.0634 1.0000 Uiso . .
H432 H 0.6936 0.6997 0.0427 0.0634 1.0000 Uiso . .
H441 H 0.6916 0.7666 0.0883 0.0659 1.0000 Uiso . .
H442 H 0.7474 0.7603 -0.0059 0.0659 1.0000 Uiso . .
H511 H 1.1498 0.8870 0.5017 0.1295 1.0000 Uiso . .
H512 H 1.2134 0.8496 0.5359 0.1295 1.0000 Uiso . .
H513 H 1.1941 0.8566 0.4328 0.1295 1.0000 Uiso . .
H521 H 1.0059 0.8435 0.5519 0.1005 1.0000 Uiso . .
H522 H 0.9866 0.8505 0.4488 0.1005 1.0000 Uiso . .
H531 H 1.1126 0.7862 0.5192 0.1191 1.0000 Uiso . .
H532 H 0.9805 0.7837 0.4826 0.1191 1.0000 Uiso . .
H541 H 1.1793 0.8003 0.3745 0.0898 1.0000 Uiso . .
H542 H 1.0474 0.8003 0.3370 0.0898 1.0000 Uiso . .
H551 H 1.1708 0.7404 0.3199 0.0715 1.0000 Uiso . .
H552 H 1.1302 0.7324 0.4180 0.0715 1.0000 Uiso . .
H561 H 0.9713 0.7418 0.2690 0.0738 1.0000 Uiso . .
H562 H 0.9275 0.7363 0.3671 0.0738 1.0000 Uiso . .
H611 H 0.9609 0.6091 0.5043 0.0633 1.0000 Uiso . .
H631 H 0.9312 0.5156 0.3416 0.0604 1.0000 Uiso . .
H651 H 0.9822 0.6209 0.2313 0.0643 1.0000 Uiso . .
H661 H 0.9223 0.5080 0.4986 0.0719 1.0000 Uiso . .
H662 H 1.0009 0.5366 0.5554 0.0719 1.0000 Uiso . .
H663 H 0.8621 0.5422 0.5486 0.0719 1.0000 Uiso . .
H701 H 1.0342 0.5609 -0.0217 0.1173 1.0000 Uiso . .
H702 H 0.9823 0.5230 0.0178 0.1173 1.0000 Uiso . .
H711 H 0.8420 0.5895 -0.0101 0.1444 1.0000 Uiso . .
H712 H 0.7918 0.5501 0.0221 0.1444 1.0000 Uiso . .
H721 H 0.7475 0.5501 -0.1279 0.2113 1.0000 Uiso . .
H722 H 0.8618 0.5243 -0.1202 0.2113 1.0000 Uiso . .
H841 H 1.1265 0.6495 -0.0156 0.1215 1.0000 Uiso . .
H842 H 1.2152 0.6837 0.0003 0.1215 1.0000 Uiso . .
H843 H 1.0920 0.6907 -0.0491 0.1215 1.0000 Uiso . .
H1011 H 0.5220 0.0136 0.1226 0.0939 1.0000 Uiso . .
H1012 H 0.4771 -0.0279 0.1438 0.0939 1.0000 Uiso . .
H1013 H 0.4120 0.0076 0.1842 0.0939 1.0000 Uiso . .
H1021 H 0.5723 -0.0317 0.3802 0.0894 1.0000 Uiso . .
H1022 H 0.5088 -0.0562 0.3051 0.0894 1.0000 Uiso . .
H1023 H 0.4437 -0.0207 0.3455 0.0894 1.0000 Uiso . .
H1031 H 0.7527 -0.0205 0.2815 0.1314 1.0000 Uiso . .
H1032 H 0.7364 -0.0034 0.1848 0.1314 1.0000 Uiso . .
H1033 H 0.6937 -0.0452 0.2047 0.1314 1.0000 Uiso . .
H1061 H 0.7619 0.0455 0.2760 0.0716 1.0000 Uiso . .
H1081 H 0.5923 0.1377 0.3906 0.0651 1.0000 Uiso . .
H1101 H 0.4044 0.0423 0.3170 0.0660 1.0000 Uiso . .
H1141 H 0.9671 0.1725 0.3900 0.0759 1.0000 Uiso . .
H1142 H 0.9718 0.1702 0.2852 0.0759 1.0000 Uiso . .
H1151 H 0.9585 0.2353 0.3441 0.0736 1.0000 Uiso . .
H1152 H 0.8266 0.2255 0.3683 0.0736 1.0000 Uiso . .
H1181 H 0.8478 0.2891 0.3408 0.0789 1.0000 Uiso . .
H1191 H 0.8120 0.3549 0.2912 0.0776 1.0000 Uiso . .
H1211 H 0.7757 0.3185 0.0303 0.0731 1.0000 Uiso . .
H1221 H 0.8110 0.2536 0.0759 0.0748 1.0000 Uiso . .
H1241 H 0.8326 0.3840 0.0085 0.0763 1.0000 Uiso . .
H1242 H 0.6953 0.3781 0.0213 0.0763 1.0000 Uiso . .
H1251 H 0.8148 0.4470 0.0702 0.0754 1.0000 Uiso . .
H1252 H 0.7381 0.4431 -0.0186 0.0754 1.0000 Uiso . .
H1271 H 0.6930 0.4946 0.1345 0.0833 1.0000 Uiso . .
H1272 H 0.6105 0.4965 0.0483 0.0833 1.0000 Uiso . .
H1281 H 0.5047 0.5166 0.1758 0.0829 1.0000 Uiso . .
H1282 H 0.5257 0.4762 0.2189 0.0829 1.0000 Uiso . .
H1301 H 0.2913 0.5097 0.1735 0.0856 1.0000 Uiso . .
H1302 H 0.3059 0.4703 0.2223 0.0856 1.0000 Uiso . .
H1311 H 0.2008 0.4752 0.0482 0.0795 1.0000 Uiso . .
H1312 H 0.1222 0.4749 0.1338 0.0795 1.0000 Uiso . .
H1331 H 0.0293 0.4177 0.1221 0.0725 1.0000 Uiso . .
H1332 H 0.0748 0.4123 0.0244 0.0725 1.0000 Uiso . .
H1341 H 0.1775 0.3553 0.0751 0.0682 1.0000 Uiso . .
H1342 H 0.0386 0.3510 0.0805 0.0682 1.0000 Uiso . .
H1371 H 0.1153 0.2918 0.1109 0.0784 1.0000 Uiso . .
H1381 H 0.1770 0.2325 0.1718 0.0769 1.0000 Uiso . .
H1401 H 0.2483 0.2811 0.4199 0.0739 1.0000 Uiso . .
H1411 H 0.1930 0.3421 0.3606 0.0731 1.0000 Uiso . .
H1431 H 0.3222 0.2191 0.4500 0.0756 1.0000 Uiso . .
H1432 H 0.1826 0.2194 0.4552 0.0756 1.0000 Uiso . .
H1441 H 0.2403 0.1581 0.4986 0.0732 1.0000 Uiso . .
H1442 H 0.1841 0.1538 0.4019 0.0732 1.0000 Uiso . .
H1511 H 0.6674 0.0416 -0.0079 0.1009 1.0000 Uiso . .
H1512 H 0.7190 0.0828 -0.0211 0.1009 1.0000 Uiso . .
H1513 H 0.6832 0.0690 0.0746 0.1009 1.0000 Uiso . .
H1521 H 0.5165 0.0817 -0.0679 0.1036 1.0000 Uiso . .
H1522 H 0.4807 0.0679 0.0277 0.1036 1.0000 Uiso . .
H1531 H 0.5992 0.1387 0.0117 0.1185 1.0000 Uiso . .
H1532 H 0.4604 0.1374 -0.0039 0.1185 1.0000 Uiso . .
H1541 H 0.5840 0.1214 0.1594 0.1425 1.0000 Uiso . .
H1542 H 0.4507 0.1086 0.1455 0.1425 1.0000 Uiso . .
H1551 H 0.4390 0.1666 0.2172 0.1238 1.0000 Uiso . .
H1552 H 0.4048 0.1759 0.1170 0.1238 1.0000 Uiso . .
H1561 H 0.6334 0.1878 0.1965 0.1145 1.0000 Uiso . .
H1562 H 0.6071 0.1938 0.0939 0.1145 1.0000 Uiso . .
H1611 H 0.4638 0.3155 -0.0120 0.0599 1.0000 Uiso . .
H1631 H 0.4346 0.4067 0.1586 0.0666 1.0000 Uiso . .
H1651 H 0.4913 0.2994 0.2597 0.0650 1.0000 Uiso . .
H1661 H 0.4129 0.4158 0.0018 0.0768 1.0000 Uiso . .
H1662 H 0.4916 0.3886 -0.0559 0.0768 1.0000 Uiso . .
H1663 H 0.3538 0.3815 -0.0503 0.0768 1.0000 Uiso . .
H1701 H 0.5111 0.3966 0.4672 0.1369 1.0000 Uiso . .
H1702 H 0.5848 0.3616 0.5037 0.1369 1.0000 Uiso . .
H1711 H 0.3383 0.3727 0.5139 0.1747 1.0000 Uiso . .
H1712 H 0.3853 0.3305 0.5119 0.1747 1.0000 Uiso . .
H1841 H 0.5590 0.2696 0.5273 0.1233 1.0000 Uiso . .
H1842 H 0.6314 0.2318 0.5433 0.1233 1.0000 Uiso . .
H1843 H 0.4916 0.2306 0.5369 0.1233 1.0000 Uiso . .
H1751 H 0.2467 0.2716 0.6870 0.1213 1.0000 Uiso . .
H1752 H 0.3115 0.2955 0.7626 0.1213 1.0000 Uiso . .
H1753 H 0.3740 0.2886 0.6711 0.1213 1.0000 Uiso . .
H1741 H 0.1666 0.3340 0.6891 0.1262 1.0000 Uiso . .
H1742 H 0.2292 0.3270 0.5976 0.1262 1.0000 Uiso . .
H1731 H 0.3446 0.3648 0.7432 0.1435 1.0000 Uiso . .
H1732 H 0.2858 0.3870 0.6624 0.1435 1.0000 Uiso . .
H1721 H 0.4908 0.3807 0.6378 0.1629 1.0000 Uiso . .
H1722 H 0.4803 0.3362 0.6462 0.1629 1.0000 Uiso . .
H1451 H 0.4291 0.1623 0.3968 0.0671 1.0000 Uiso . .
H1131 H 0.7385 0.1659 0.3245 0.0719 1.0000 Uiso . .
H1691 H 0.5254 0.3261 0.3703 0.0959 1.0000 Uiso . .
H1571 H 0.5169 0.2455 0.2291 0.1057 1.0000 Uiso . .
H571 H 1.0098 0.6767 0.2597 0.0772 1.0000 Uiso . .
H691 H 1.0365 0.5882 0.1206 0.0832 1.0000 Uiso . .
H451 H 0.9390 0.7601 0.1021 0.0592 1.0000 Uiso . .
H131 H 1.2485 0.7592 0.1823 0.0580 1.0000 Uiso . .
H731 H 0.9996 0.5532 -0.1609 0.2057 1.0000 Uiso . .
H732 H 0.9050 0.5624 -0.2369 0.2057 1.0000 Uiso . .
H741 H 1.0097 0.6188 -0.1965 0.2462 1.0000 Uiso . .
H742 H 0.9683 0.6142 -0.0974 0.2462 1.0000 Uiso . .
H751 H 0.8452 0.6595 -0.1723 0.2043 1.0000 Uiso . .
H752 H 0.8094 0.6286 -0.2443 0.2043 1.0000 Uiso . .
H753 H 0.7680 0.6241 -0.1453 0.2043 1.0000 Uiso . .

loop_
_atom_site_aniso_label
_atom_site_aniso_U_11
_atom_site_aniso_U_22
_atom_site_aniso_U_33
_atom_site_aniso_U_23
_atom_site_aniso_U_13
_atom_site_aniso_U_12
C1 0.072(7) 0.035(6) 0.110(8) 0.000(5) 0.025(6) 0.006(6)
C2 0.056(6) 0.038(5) 0.109(8) 0.004(6) 0.013(5) 0.003(5)
C3 0.051(5) 0.042(6) 0.128(12) -0.013(6) 0.006(5) 0.002(4)
C4 0.049(5) 0.041(4) 0.105(7) 0.003(4) 0.013(4) -0.001(3)
C5 0.039(3) 0.042(4) 0.078(7) 0.007(4) 0.012(4) -0.002(3)
C6 0.035(4) 0.042(4) 0.078(8) 0.005(5) 0.002(5) -0.005(3)
C7 0.041(3) 0.041(4) 0.077(7) 0.006(5) 0.015(4) -0.004(3)
C8 0.040(3) 0.032(4) 0.081(8) 0.007(4) 0.018(4) -0.004(3)
C9 0.039(3) 0.042(4) 0.083(8) 0.006(5) 0.010(4) -0.001(3)
C10 0.031(4) 0.039(4) 0.093(8) 0.009(4) 0.014(5) 0.001(3)
O11 0.042(3) 0.045(4) 0.117(7) 0.000(5) 0.014(4) -0.003(3)
C12 0.042(3) 0.043(3) 0.068(7) 0.003(5) 0.010(5) -0.002(2)
N13 0.038(4) 0.043(3) 0.082(6) 0.004(5) 0.004(4) -0.003(3)
C14 0.044(5) 0.049(4) 0.081(8) 0.008(5) 0.021(5) 0.004(3)
C15 0.051(6) 0.047(4) 0.079(6) 0.002(5) 0.011(5) 0.006(4)
O16 0.057(4) 0.038(3) 0.085(5) 0.003(3) 0.018(4) 0.004(3)
C17 0.044(5) 0.037(3) 0.090(5) 0.004(3) 0.015(5) 0.007(5)
C18 0.074(7) 0.036(4) 0.092(6) 0.003(3) 0.023(7) 0.007(5)
C19 0.074(7) 0.038(3) 0.089(5) 0.003(4) 0.018(7) 0.002(6)
C20 0.050(6) 0.036(3) 0.089(5) 0.005(3) 0.015(6) 0.008(5)
C21 0.036(5) 0.038(3) 0.091(6) 0.002(3) 0.010(5) 0.004(4)
C22 0.051(6) 0.039(3) 0.089(5) 0.003(4) 0.014(6) 0.002(5)
O23 0.071(5) 0.038(3) 0.098(5) 0.005(3) 0.013(5) -0.004(4)
C24 0.042(6) 0.045(4) 0.104(6) 0.011(5) 0.021(6) 0.003(4)
C25 0.034(5) 0.046(4) 0.141(11) 0.023(5) 0.023(5) 0.001(4)
O26 0.047(4) 0.037(3) 0.117(7) 0.011(4) 0.020(4) 0.003(3)
C27 0.054(4) 0.034(4) 0.135(11) 0.006(6) 0.025(5) 0.011(4)
C28 0.056(4) 0.030(5) 0.123(10) 0.004(5) 0.031(4) 0.000(4)
O29 0.051(3) 0.034(4) 0.091(6) 0.003(4) 0.014(3) 0.003(3)
C30 0.053(4) 0.031(5) 0.115(10) 0.005(6) 0.006(4) 0.003(4)
C31 0.048(4) 0.039(3) 0.088(8) 0.012(5) 0.002(5) -0.002(4)
O32 0.040(4) 0.037(3) 0.091(6) 0.004(4) 0.009(4) 0.000(3)
C33 0.040(5) 0.047(4) 0.081(7) 0.004(5) 0.010(5) 0.000(4)
C34 0.044(6) 0.045(4) 0.083(4) 0.003(5) 0.007(5) 0.008(4)
O35 0.055(4) 0.041(3) 0.083(4) 0.001(3) 0.007(4) -0.005(3)
C36 0.036(5) 0.042(3) 0.092(6) 0.001(3) 0.015(5) -0.003(4)
C37 0.049(6) 0.041(4) 0.079(6) 0.005(3) 0.005(5) 0.001(5)
C38 0.049(6) 0.040(4) 0.085(5) 0.005(4) 0.004(5) -0.001(5)
C39 0.035(5) 0.041(3) 0.091(5) 0.007(3) 0.009(5) -0.001(4)
C40 0.041(5) 0.044(4) 0.093(6) 0.003(4) 0.012(5) -0.005(5)
C41 0.047(6) 0.040(4) 0.086(6) 0.001(4) 0.010(5) 0.000(5)
O42 0.052(4) 0.041(3) 0.082(4) 0.004(3) 0.006(4) -0.006(3)
C43 0.035(5) 0.046(4) 0.082(4) 0.003(5) 0.004(5) -0.005(4)
C44 0.041(5) 0.049(4) 0.088(8) 0.010(4) 0.009(5) -0.007(4)
N45 0.039(4) 0.043(3) 0.076(6) 0.006(4) 0.011(4) -0.002(3)
C46 0.038(3) 0.043(3) 0.067(7) 0.005(4) 0.016(4) -0.001(3)
O47 0.038(3) 0.050(4) 0.092(6) 0.001(4) 0.010(4) 0.001(3)
C51 0.111(10) 0.059(8) 0.133(14) 0.020(9) -0.012(11) -0.019(8)
C52 0.084(8) 0.066(7) 0.118(11) -0.003(7) 0.025(9) 0.007(7)
C53 0.120(12) 0.063(6) 0.099(9) -0.012(7) 0.024(8) -0.022(7)
C54 0.081(8) 0.045(4) 0.082(7) 0.008(5) 0.004(6) -0.009(5)
C55 0.059(6) 0.045(4) 0.092(8) 0.012(5) 0.022(5) 0.000(5)
C56 0.059(6) 0.037(3) 0.100(9) 0.003(5) 0.023(6) 0.002(4)
N57 0.076(6) 0.037(3) 0.091(5) 0.004(4) 0.029(6) 0.003(4)
C58 0.048(6) 0.041(3) 0.082(4) 0.003(3) 0.015(6) 0.000(5)
O59 0.076(6) 0.045(4) 0.088(4) -0.003(3) 0.030(5) -0.008(4)
C60 0.037(5) 0.042(3) 0.077(4) 0.003(2) 0.006(5) -0.005(4)
C61 0.040(5) 0.036(3) 0.082(5) 0.001(3) 0.016(5) 0.001(4)
N62 0.039(4) 0.035(3) 0.087(4) 0.003(3) 0.011(4) 0.005(4)
C63 0.032(5) 0.040(4) 0.088(4) 0.000(3) 0.015(5) 0.007(4)
C64 0.043(5) 0.042(3) 0.084(3) 0.002(3) 0.003(5) 0.009(5)
C65 0.040(5) 0.044(3) 0.079(5) 0.001(3) 0.005(5) 0.001(5)
C66 0.048(6) 0.037(5) 0.091(5) 0.008(4) 0.005(6) 0.007(5)
O67 0.061(5) 0.042(3) 0.102(6) -0.004(3) 0.010(4) -0.002(4)
C68 0.048(6) 0.039(4) 0.088(4) 0.000(3) 0.012(5) 0.005(4)
N69 0.068(6) 0.056(5) 0.086(4) 0.004(4) 0.016(5) 0.005(5)
C70 0.104(9) 0.075(9) 0.093(5) -0.014(6) 0.031(6) -0.004(8)
C71 0.131(11) 0.131(14) 0.101(8) -0.017(10) -0.014(7) 0.004(11)
C72 0.164(15) 0.138(14) 0.095(9) -0.025(11) 0.007(7) 0.028(12)
C73 0.26(2) 0.100(11) 0.159(14) 0.003(12) 0.087(14) 0.050(13)
O81 0.050(4) 0.038(3) 0.116(7) 0.004(4) 0.002(4) 0.003(3)
O82 0.089(6) 0.040(4) 0.093(6) 0.006(4) 0.015(5) -0.005(4)
C83 0.042(6) 0.037(3) 0.107(8) 0.007(4) 0.007(5) 0.001(4)
C84 0.160(16) 0.048(8) 0.128(13) 0.001(7) 0.061(11) -0.020(10)
C101 0.069(7) 0.036(6) 0.119(8) -0.010(5) 0.012(6) -0.007(5)
C102 0.077(8) 0.027(5) 0.133(9) 0.002(6) -0.005(7) -0.006(5)
C103 0.057(6) 0.036(7) 0.208(18) -0.022(8) 0.018(6) 0.008(5)
C104 0.049(5) 0.036(4) 0.136(9) -0.004(5) 0.008(4) 0.001(4)
C105 0.044(4) 0.031(4) 0.092(7) 0.010(4) 0.007(5) 0.003(3)
C106 0.042(4) 0.039(4) 0.096(9) 0.005(5) 0.000(5) 0.003(3)
C107 0.042(3) 0.030(4) 0.096(8) 0.015(4) 0.009(5) 0.002(3)
C108 0.042(3) 0.032(5) 0.109(10) 0.015(5) 0.006(5) 0.005(3)
C109 0.045(3) 0.034(4) 0.094(8) 0.013(4) 0.015(5) 0.001(3)
C110 0.042(4) 0.041(4) 0.069(7) 0.011(4) 0.003(5) 0.003(3)
O111 0.040(3) 0.043(4) 0.140(8) 0.009(5) 0.008(5) 0.003(3)
C112 0.040(3) 0.036(3) 0.100(9) 0.002(5) 0.016(5) 0.002(2)
N113 0.033(4) 0.037(3) 0.112(8) 0.006(5) 0.009(5) -0.002(3)
C114 0.038(5) 0.041(4) 0.120(9) 0.010(5) 0.007(6) -0.007(3)
C115 0.046(6) 0.039(4) 0.103(6) 0.007(5) 0.012(5) -0.009(4)
O116 0.057(4) 0.032(3) 0.101(5) -0.001(3) 0.008(4) -0.008(3)
C117 0.046(6) 0.034(3) 0.090(5) 0.001(3) 0.024(5) -0.006(4)
C118 0.073(7) 0.034(3) 0.086(5) 0.003(3) 0.019(6) 0.001(5)
C119 0.070(7) 0.034(3) 0.081(4) 0.001(4) 0.012(6) 0.001(5)
C120 0.045(6) 0.037(3) 0.082(5) 0.001(3) 0.008(5) -0.003(5)
C121 0.061(7) 0.040(4) 0.084(5) -0.001(3) 0.015(6) -0.008(5)
C122 0.063(7) 0.039(3) 0.090(5) -0.002(4) 0.015(6) -0.011(5)
O123 0.078(5) 0.038(3) 0.076(4) 0.002(3) 0.002(4) -0.001(4)
C124 0.047(6) 0.060(5) 0.076(5) 0.008(5) 0.008(5) 0.000(5)
C125 0.038(5) 0.061(5) 0.093(9) 0.020(5) 0.001(4) -0.002(5)
O126 0.046(4) 0.043(3) 0.090(6) 0.005(4) 0.006(3) -0.011(3)
C127 0.057(4) 0.040(4) 0.099(9) 0.009(6) -0.004(5) -0.012(5)
C128 0.063(5) 0.043(6) 0.099(9) 0.000(5) -0.004(4) 0.000(5)
O129 0.054(3) 0.039(4) 0.081(6) 0.000(4) 0.009(3) 0.000(3)
C130 0.064(5) 0.036(5) 0.110(10) 0.000(6) 0.025(5) 0.001(5)
C131 0.052(4) 0.039(3) 0.108(9) 0.009(6) 0.030(5) 0.002(4)
O132 0.041(4) 0.038(3) 0.114(7) 0.001(4) 0.021(4) 0.002(3)
C133 0.045(5) 0.051(4) 0.084(8) 0.009(5) 0.017(5) -0.003(4)
C134 0.044(6) 0.046(4) 0.075(4) -0.006(4) 0.017(5) -0.005(4)
O135 0.062(5) 0.039(3) 0.077(4) 0.000(3) 0.019(4) -0.002(3)
C136 0.045(6) 0.040(3) 0.089(5) 0.000(3) 0.023(5) 0.000(4)
C137 0.055(6) 0.035(4) 0.093(6) 0.003(3) 0.019(5) -0.005(5)
C138 0.060(7) 0.036(4) 0.088(5) 0.006(4) 0.026(5) -0.004(5)
C139 0.052(6) 0.036(3) 0.091(5) 0.005(3) 0.021(5) -0.006(5)
C140 0.052(6) 0.038(4) 0.089(6) 0.003(3) 0.023(5) 0.000(4)
C141 0.053(6) 0.039(4) 0.090(5) 0.002(4) 0.022(5) 0.004(5)
O142 0.074(5) 0.036(3) 0.081(4) 0.002(3) 0.020(4) 0.000(4)
C143 0.047(6) 0.049(4) 0.081(4) -0.002(5) 0.012(5) 0.005(4)
C144 0.054(6) 0.053(4) 0.068(7) 0.007(4) 0.018(5) 0.009(4)
N145 0.041(4) 0.042(3) 0.093(7) 0.011(5) 0.009(4) 0.005(3)
C146 0.044(4) 0.043(3) 0.076(7) 0.011(5) 0.009(5) 0.003(3)
O147 0.053(4) 0.047(4) 0.105(7) 0.012(4) 0.024(4) -0.001(3)
C151 0.119(10) 0.048(8) 0.110(12) -0.002(8) 0.024(9) 0.006(7)
C152 0.118(9) 0.049(6) 0.088(9) -0.003(6) 0.023(8) 0.005(7)
C153 0.142(13) 0.048(6) 0.098(7) -0.002(6) 0.011(10) 0.015(7)
C154 0.227(18) 0.052(6) 0.098(8) -0.012(7) 0.012(12) 0.003(8)
C155 0.173(14) 0.053(6) 0.086(9) 0.000(6) 0.022(10) 0.000(7)
C156 0.176(14) 0.047(5) 0.072(9) 0.011(6) -0.002(9) 0.001(5)
N157 0.134(10) 0.050(4) 0.086(6) 0.006(4) -0.012(7) 0.000(6)
C158 0.068(7) 0.041(3) 0.079(4) 0.001(3) 0.005(6) -0.005(5)
O159 0.071(5) 0.046(4) 0.080(4) -0.002(3) 0.000(5) 0.008(4)
C160 0.036(5) 0.042(3) 0.076(4) 0.001(2) 0.015(5) -0.006(4)
C161 0.037(5) 0.040(3) 0.076(5) 0.000(3) 0.013(5) -0.001(4)
N162 0.039(4) 0.037(3) 0.082(4) 0.001(3) 0.009(4) -0.007(4)
C163 0.035(5) 0.038(4) 0.083(4) 0.000(3) 0.023(5) -0.007(4)
C164 0.043(5) 0.039(3) 0.079(3) -0.001(3) 0.022(5) -0.011(4)
C165 0.045(6) 0.040(3) 0.076(4) 0.003(3) 0.019(5) -0.004(5)
C166 0.055(7) 0.036(5) 0.087(5) 0.005(4) 0.011(6) -0.006(5)
O167 0.075(5) 0.056(4) 0.067(5) -0.011(3) 0.018(4) -0.008(4)
C168 0.056(7) 0.050(4) 0.080(4) -0.005(3) 0.014(5) -0.017(5)
N169 0.101(8) 0.057(6) 0.084(4) 0.003(4) 0.005(5) -0.025(5)
C170 0.178(15) 0.102(12) 0.081(5) 0.000(6) -0.004(7) -0.060(12)
C171 0.27(2) 0.139(15) 0.104(8) -0.031(12) 0.064(10) -0.100(15)
O181 0.068(5) 0.038(3) 0.110(7) 0.000(4) 0.023(5) 0.005(4)
O182 0.156(10) 0.041(4) 0.102(7) 0.013(4) -0.004(7) -0.009(6)
C183 0.038(5) 0.037(3) 0.087(5) 0.003(3) 0.003(5) 0.005(5)
C184 0.161(17) 0.090(11) 0.086(5) -0.004(6) -0.015(11) 0.036(12)
C175 0.089(11) 0.086(8) 0.115(13) 0.017(9) 0.011(9) -0.024(8)
C174 0.114(12) 0.125(11) 0.116(13) 0.000(10) 0.017(10) 0.039(8)
C173 0.242(18) 0.073(8) 0.083(9) -0.001(9) 0.019(10) 0.022(10)
C172 0.245(17) 0.118(13) 0.110(8) -0.021(11) 0.052(11) -0.090(13)
C74 0.29(2) 0.089(11) 0.25(2) 0.024(15) 0.07(2) 0.057(13)
C75 0.25(3) 0.098(14) 0.23(3) 0.059(17) 0.13(2) 0.042(15)

loop_
_atom_type_symbol
_atom_type_scat_dispersion_real
_atom_type_scat_dispersion_imag
_atom_type_scat_Cromer_Mann_a1
_atom_type_scat_Cromer_Mann_b1
_atom_type_scat_Cromer_Mann_a2
_atom_type_scat_Cromer_Mann_b2
_atom_type_scat_Cromer_Mann_a3
_atom_type_scat_Cromer_Mann_b3
_atom_type_scat_Cromer_Mann_a4
_atom_type_scat_Cromer_Mann_b4
_atom_type_scat_Cromer_Mann_c
_atom_type_scat_source
C 0.0030 0.0020 2.3100 20.8439 1.0200 10.2075 1.5886 0.5687 0.8650 51.6512 0.2156 'International Tables Vol C 4.2.6.8 and 6.1.1.4'
H 0.0000 0.0000 0.4930 10.5109 0.3229 26.1257 0.1402 3.1424 0.0408 57.7998 0.0030 'International Tables Vol C 4.2.6.8 and 6.1.1.4'
N 0.0040 0.0030 12.2126 0.0057 3.1322 9.8933 2.0125 28.9975 1.1663 0.5826 -11.5290 'International Tables Vol C 4.2.6.8 and 6.1.1.4'
O 0.0070 0.0060 3.0485 13.2771 2.2868 5.7011 1.5463 0.3239 0.8670 32.9089 0.2508 'International Tables Vol C 4.2.6.8 and 6.1.1.4'

loop_
_geom_angle_atom_site_label_1
_geom_angle_atom_site_label_2
_geom_angle_atom_site_label_3
_geom_angle
_geom_angle_publ_flag
C4 C1 H11 110.6 no
C4 C1 H12 112.2 no
H11 C1 H12 111.7 no
C4 C1 H13 108.0 no
H11 C1 H13 105.8 no
H12 C1 H13 108.2 no
C4 C2 H21 108.0 no
C4 C2 H22 112.0 no
H21 C2 H22 106.2 no
C4 C2 H23 112.3 no
H21 C2 H23 106.4 no
H22 C2 H23 111.4 no
C4 C3 H31 111.2 no
C4 C3 H32 114.7 no
H31 C3 H32 107.3 no
C4 C3 H33 112.0 no
H31 C3 H33 103.7 no
H32 C3 H33 107.3 no
C2 C4 C3 108.6(10) yes
C2 C4 C1 109.7(10) yes
C3 C4 C1 107.9(12) yes
C2 C4 C5 109.9(11) yes
C3 C4 C5 111.9(10) yes
C1 C4 C5 108.8(10) yes
C4 C5 C6 124.4(10) yes
C4 C5 C10 118.7(10) yes
C6 C5 C10 116.8(10) yes
C5 C6 C7 122.6(10) yes
C5 C6 H61 117.6 no
C7 C6 H61 119.7 no
C6 C7 C8 119.3(10) yes
C6 C7 C12 119.1(10) yes
C8 C7 C12 121.5(10) yes
C7 C8 C9 119.8(10) yes
C7 C8 H81 122.1 no
C9 C8 H81 117.9 no
C8 C9 C10 118.8(10) yes
C8 C9 C46 122.6(10) yes
C10 C9 C46 118.6(9) yes
C9 C10 C5 122.5(10) yes
C9 C10 H101 119.1 no
C5 C10 H101 118.3 no
C7 C12 O11 122.0(10) yes
C7 C12 N13 115.7(9) yes
O11 C12 N13 122.3(10) yes
C12 N13 C14 121.6(9) yes
C12 N13 H131 120.2 no
C14 N13 H131 118.1 no
N13 C14 C15 109.2(9) yes
N13 C14 H141 109.6 no
C15 C14 H141 108.3 no
N13 C14 H142 110.6 no
C15 C14 H142 109.7 no
H141 C14 H142 109.5 no
C14 C15 O16 107.5(9) yes
C14 C15 H151 111.6 no
O16 C15 H151 110.1 no
C14 C15 H152 110.2 no
O16 C15 H152 109.2 no
H151 C15 H152 108.3 no
C15 O16 C17 116.9(9) yes
O16 C17 C18 124.0(11) yes
O16 C17 C22 116.6(11) yes
C18 C17 C22 119.5(11) yes
C17 C18 C19 119.9(13) yes
C17 C18 H181 122.4 no
C19 C18 H181 117.7 no
C18 C19 C20 121.4(13) yes
C18 C19 H191 119.4 no
C20 C19 H191 119.0 no
C19 C20 C21 118.7(11) yes
C19 C20 O23 115.6(11) yes
C21 C20 O23 125.7(12) yes
C20 C21 C22 118.6(12) yes
C20 C21 H211 120.6 no
C22 C21 H211 120.9 no
C21 C22 C17 121.8(12) yes
C21 C22 H221 118.4 no
C17 C22 H221 119.7 no
C20 O23 C24 116.3(9) yes
O23 C24 C25 105.5(9) yes
O23 C24 H241 110.7 no
C25 C24 H241 111.0 no
O23 C24 H242 111.5 no
C25 C24 H242 111.9 no
H241 C24 H242 106.3 no
C24 C25 O26 108.1(9) yes
C24 C25 H251 110.9 no
O26 C25 H251 113.5 no
C24 C25 H252 107.9 no
O26 C25 H252 108.6 no
H251 C25 H252 107.7 no
C25 O26 C27 112.3(8) yes
O26 C27 C28 108.5(9) yes
O26 C27 H271 109.8 no
C28 C27 H271 110.9 no
O26 C27 H272 109.1 no
C28 C27 H272 110.3 no
H271 C27 H272 108.2 no
C27 C28 O29 108.8(9) yes
C27 C28 H281 109.0 no
O29 C28 H281 110.3 no
C27 C28 H282 108.5 no
O29 C28 H282 110.4 no
H281 C28 H282 109.6 no
C28 O29 C30 112.3(8) yes
O29 C30 C31 110.5(9) yes
O29 C30 H301 108.6 no
C31 C30 H301 108.1 no
O29 C30 H302 111.9 no
C31 C30 H302 111.1 no
H301 C30 H302 106.5 no
C30 C31 O32 107.8(8) yes
C30 C31 H311 109.2 no
O32 C31 H311 112.3 no
C30 C31 H312 109.4 no
O32 C31 H312 110.2 no
H311 C31 H312 107.8 no
C31 O32 C33 110.2(7) yes
O32 C33 C34 106.7(7) yes
O32 C33 H331 109.7 no
C34 C33 H331 110.3 no
O32 C33 H332 111.7 no
C34 C33 H332 110.4 no
H331 C33 H332 108.0 no
C33 C34 O35 106.7(9) yes
C33 C34 H341 110.2 no
O35 C34 H341 111.3 no
C33 C34 H342 110.3 no
O35 C34 H342 111.7 no
H341 C34 H342 106.8 no
C34 O35 C36 117.0(9) yes
O35 C36 C37 123.0(11) yes
O35 C36 C41 117.2(10) yes
C37 C36 C41 119.8(11) yes
C36 C37 C38 120.4(12) yes
C36 C37 H371 117.9 no
C38 C37 H371 121.7 no
C37 C38 C39 119.3(11) yes
C37 C38 H381 119.7 no
C39 C38 H381 120.9 no
C38 C39 C40 118.0(11) yes
C38 C39 O42 114.5(10) yes
C40 C39 O42 127.3(11) yes
C39 C40 C41 121.4(12) yes
C39 C40 H401 120.1 no
C41 C40 H401 118.4 no
C40 C41 C36 120.8(11) yes
C40 C41 H411 120.6 no
C36 C41 H411 118.4 no
C39 O42 C43 113.6(9) yes
O42 C43 C44 106.2(9) yes
O42 C43 H431 112.3 no
C44 C43 H431 108.6 no
O42 C43 H432 113.8 no
C44 C43 H432 111.9 no
H431 C43 H432 104.0 no
C43 C44 N45 113.5(9) yes
C43 C44 H441 105.1 no
N45 C44 H441 110.3 no
C43 C44 H442 109.9 no
N45 C44 H442 110.6 no
H441 C44 H442 107.0 no
C44 N45 C46 119.8(9) yes
C44 N45 H451 119.7 no
C46 N45 H451 120.5 no
C9 C46 N45 118.2(10) yes
C9 C46 O47 120.5(10) yes
N45 C46 O47 121.2(10) yes
C52 C51 H511 109.5 no
C52 C51 H512 112.7 no
H511 C51 H512 111.9 no
C52 C51 H513 106.2 no
H511 C51 H513 107.4 no
H512 C51 H513 108.7 no
C51 C52 C53 110.3(7) yes
C51 C52 H521 106.2 no
C53 C52 H521 107.6 no
C51 C52 H522 113.4 no
C53 C52 H522 109.5 no
H521 C52 H522 109.6 no
C52 C53 C54 112.0(7) yes
C52 C53 H531 108.5 no
C54 C53 H531 107.9 no
C52 C53 H532 110.3 no
C54 C53 H532 111.9 no
H531 C53 H532 105.9 no
C53 C54 C55 110.4(6) yes
C53 C54 H541 109.4 no
C55 C54 H541 111.4 no
C53 C54 H542 105.9 no
C55 C54 H542 109.7 no
H541 C54 H542 109.8 no
C54 C55 C56 110.7(7) yes
C54 C55 H551 108.0 no
C56 C55 H551 110.2 no
C54 C55 H552 108.7 no
C56 C55 H552 109.4 no
H551 C55 H552 109.8 no
C55 C56 N57 109.7(6) yes
C55 C56 H561 108.9 no
N57 C56 H561 110.3 no
C55 C56 H562 109.8 no
N57 C56 H562 109.8 no
H561 C56 H562 108.3 no
C56 N57 C58 122.2(11) yes
C56 N57 H571 120.1 no
C58 N57 H571 117.6 no
N57 C58 O59 121.5(11) yes
N57 C58 C60 121.1(12) yes
O59 C58 C60 117.4(11) yes
C58 C60 C61 119.8(11) yes
C58 C60 C65 122.9(11) yes
C61 C60 C65 117.3(10) yes
C60 C61 N62 122.8(11) yes
C60 C61 H611 118.9 no
N62 C61 H611 118.3 no
C61 N62 C63 120.7(10) yes
C61 N62 C66 120.8(10) yes
C63 N62 C66 118.5(9) yes
N62 C63 C64 121.0(10) yes
N62 C63 H631 123.4 no
C64 C63 H631 115.6 no
C63 C64 C65 118.1(12) yes
C63 C64 C68 118.8(10) yes
C65 C64 C68 123.0(11) yes
C60 C65 C64 120.1(11) yes
C60 C65 H651 118.6 no
C64 C65 H651 121.1 no
N62 C66 H661 111.1 no
N62 C66 H662 109.3 no
H661 C66 H662 105.8 no
N62 C66 H663 112.2 no
H661 C66 H663 110.4 no
H662 C66 H663 107.8 no
C64 C68 O67 120.2(12) yes
C64 C68 N69 117.9(10) yes
O67 C68 N69 122.0(12) yes
C68 N69 C70 121.8(11) yes
C68 N69 H691 117.2 no
C70 N69 H691 120.8 no
N69 C70 C71 107.8(7) yes
N69 C70 H701 109.8 no
C71 C70 H701 109.0 no
N69 C70 H702 108.1 no
C71 C70 H702 112.3 no
H701 C70 H702 109.8 no
C70 C71 C72 111.2(8) yes
C70 C71 H711 111.5 no
C72 C71 H711 111.5 no
C70 C71 H712 105.5 no
C72 C71 H712 108.2 no
H711 C71 H712 108.6 no
C71 C72 C73 110.0(8) yes
C71 C72 H721 111.2 no
C73 C72 H721 128.5 no
C71 C72 H722 105.2 no
C73 C72 H722 90.2 no
H721 C72 H722 107.3 no
C72 C73 C74 110.6(8) yes
C72 C73 H731 108.7 no
C74 C73 H731 108.9 no
C72 C73 H732 109.8 no
C74 C73 H732 110.4 no
H731 C73 H732 108.4 no
O81 C83 O82 129.5(14) yes
O81 C83 C84 116.8(12) yes
O82 C83 C84 113.7(12) yes
C83 C84 H841 112.0 no
C83 C84 H842 112.3 no
H841 C84 H842 108.7 no
C83 C84 H843 110.4 no
H841 C84 H843 106.0 no
H842 C84 H843 107.2 no
C104 C101 H1011 115.0 no
C104 C101 H1012 114.6 no
H1011 C101 H1012 106.4 no
C104 C101 H1013 111.1 no
H1011 C101 H1013 104.1 no
H1012 C101 H1013 104.6 no
C104 C102 H1021 108.3 no
C104 C102 H1022 112.8 no
H1021 C102 H1022 108.3 no
C104 C102 H1023 110.6 no
H1021 C102 H1023 107.7 no
H1022 C102 H1023 109.1 no
C104 C103 H1031 108.7 no
C104 C103 H1032 112.3 no
H1031 C103 H1032 108.7 no
C104 C103 H1033 111.2 no
H1031 C103 H1033 108.3 no
H1032 C103 H1033 107.5 no
C103 C104 C102 111.2(12) yes
C103 C104 C101 106.8(13) yes
C102 C104 C101 108.9(11) yes
C103 C104 C105 111.7(10) yes
C102 C104 C105 110.1(12) yes
C101 C104 C105 108.0(10) yes
C104 C105 C106 123.1(10) yes
C104 C105 C110 118.2(10) yes
C106 C105 C110 118.6(10) yes
C105 C106 C107 121.8(10) yes
C105 C106 H1061 117.1 no
C107 C106 H1061 121.0 no
C106 C107 C108 118.3(9) yes
C106 C107 C112 120.5(10) yes
C108 C107 C112 121.1(10) yes
C107 C108 C109 121.1(11) yes
C107 C108 H1081 120.3 no
C109 C108 H1081 118.5 no
C108 C109 C110 119.1(9) yes
C108 C109 C146 123.6(11) yes
C110 C109 C146 117.3(10) yes
C109 C110 C105 120.8(10) yes
C109 C110 H1101 119.0 no
C105 C110 H1101 120.1 no
C107 C112 O111 119.6(10) yes
C107 C112 N113 116.3(9) yes
O111 C112 N113 123.8(9) yes
C112 N113 C114 120.9(9) yes
C112 N113 H1131 119.6 no
C114 N113 H1131 119.4 no
N113 C114 C115 111.0(9) yes
N113 C114 H1141 111.6 no
C115 C114 H1141 111.0 no
N113 C114 H1142 109.9 no
C115 C114 H1142 108.4 no
H1141 C114 H1142 104.7 no
C114 C115 O116 108.4(11) yes
C114 C115 H1151 110.1 no
O116 C115 H1151 110.7 no
C114 C115 H1152 107.5 no
O116 C115 H1152 111.2 no
H1151 C115 H1152 108.9 no
C115 O116 C117 118.2(9) yes
O116 C117 C118 119.0(11) yes
O116 C117 C122 119.1(11) yes
C118 C117 C122 121.8(11) yes
C117 C118 C119 115.6(12) yes
C117 C118 H1181 120.8 no
C119 C118 H1181 123.5 no
C118 C119 C120 122.8(12) yes
C118 C119 H1191 118.7 no
C120 C119 H1191 118.4 no
C119 C120 C121 119.9(11) yes
C119 C120 O123 114.6(10) yes
C121 C120 O123 125.5(12) yes
C120 C121 C122 119.6(13) yes
C120 C121 H1211 120.3 no
C122 C121 H1211 120.0 no
C121 C122 C117 120.2(12) yes
C121 C122 H1221 119.7 no
C117 C122 H1221 120.1 no
C120 O123 C124 116.5(9) yes
O123 C124 C125 106.6(9) yes
O123 C124 H1241 111.1 no
C125 C124 H1241 111.0 no
O123 C124 H1242 111.7 no
C125 C124 H1242 110.8 no
H1241 C124 H1242 105.7 no
C124 C125 O126 108.2(8) yes
C124 C125 H1251 109.4 no
O126 C125 H1251 112.6 no
C124 C125 H1252 108.6 no
O126 C125 H1252 109.8 no
H1251 C125 H1252 108.1 no
C125 O126 C127 112.7(8) yes
O126 C127 C128 109.1(8) yes
O126 C127 H1271 109.5 no
C128 C127 H1271 110.1 no
O126 C127 H1272 110.1 no
C128 C127 H1272 109.9 no
H1271 C127 H1272 108.2 no
C127 C128 O129 108.2(9) yes
C127 C128 H1281 109.5 no
O129 C128 H1281 110.7 no
C127 C128 H1282 108.4 no
O129 C128 H1282 110.6 no
H1281 C128 H1282 109.5 no
C128 O129 C130 111.1(8) yes
O129 C130 C131 109.0(9) yes
O129 C130 H1301 110.6 no
C131 C130 H1301 110.4 no
O129 C130 H1302 110.4 no
C131 C130 H1302 108.9 no
H1301 C130 H1302 107.6 no
C130 C131 O132 107.0(9) yes
C130 C131 H1311 107.8 no
O132 C131 H1311 110.3 no
C130 C131 H1312 111.2 no
O132 C131 H1312 110.7 no
H1311 C131 H1312 109.8 no
C131 O132 C133 111.2(8) yes
O132 C133 C134 107.7(8) yes
O132 C133 H1331 110.1 no
C134 C133 H1331 109.4 no
O132 C133 H1332 111.3 no
C134 C133 H1332 110.1 no
H1331 C133 H1332 108.2 no
C133 C134 O135 106.8(8) yes
C133 C134 H1341 109.1 no
O135 C134 H1341 109.8 no
C133 C134 H1342 111.2 no
O135 C134 H1342 112.3 no
H1341 C134 H1342 107.5 no
C134 O135 C136 115.5(9) yes
O135 C136 C137 123.5(12) yes
O135 C136 C141 116.0(10) yes
C137 C136 C141 120.5(11) yes
C136 C137 C138 117.7(13) yes
C136 C137 H1371 121.8 no
C138 C137 H1371 120.4 no
C137 C138 C139 122.0(12) yes
C137 C138 H1381 118.2 no
C139 C138 H1381 119.7 no
C138 C139 C140 119.4(11) yes
C138 C139 O142 114.6(11) yes
C140 C139 O142 126.1(13) yes
C139 C140 C141 120.3(13) yes
C139 C140 H1401 117.9 no
C141 C140 H1401 121.8 no
C136 C141 C140 120.2(12) yes
C136 C141 H1411 121.5 no
C140 C141 H1411 118.2 no
C139 O142 C143 115.9(9) yes
O142 C143 C144 105.9(9) yes
O142 C143 H1431 113.3 no
C144 C143 H1431 109.7 no
O142 C143 H1432 109.7 no
C144 C143 H1432 109.4 no
H1431 C143 H1432 108.8 no
C143 C144 N145 111.6(9) yes
C143 C144 H1441 112.4 no
N145 C144 H1441 111.4 no
C143 C144 H1442 107.8 no
N145 C144 H1442 106.9 no
H1441 C144 H1442 106.4 no
C144 N145 C146 119.1(9) yes
C144 N145 H1451 120.2 no
C146 N145 H1451 120.7 no
C109 C146 N145 117.0(9) yes
C109 C146 O147 121.9(10) yes
N145 C146 O147 121.1(9) yes
C152 C151 H1511 107.0 no
C152 C151 H1512 108.9 no
H1511 C151 H1512 108.5 no
C152 C151 H1513 109.7 no
H1511 C151 H1513 109.3 no
H1512 C151 H1513 113.1 no
C151 C152 C153 110.7(7) yes
C151 C152 H1521 111.2 no
C153 C152 H1521 107.9 no
C151 C152 H1522 110.4 no
C153 C152 H1522 109.0 no
H1521 C152 H1522 107.5 no
C152 C153 C154 110.1(7) yes
C152 C153 H1531 109.4 no
C154 C153 H1531 106.7 no
C152 C153 H1532 111.3 no
C154 C153 H1532 108.3 no
H1531 C153 H1532 110.8 no
C153 C154 C155 110.7(7) yes
C153 C154 H1541 112.0 no
C155 C154 H1541 110.6 no
C153 C154 H1542 109.2 no
C155 C154 H1542 108.1 no
H1541 C154 H1542 106.0 no
C154 C155 C156 108.0(8) yes
C154 C155 H1551 108.4 no
C156 C155 H1551 107.5 no
C154 C155 H1552 111.0 no
C156 C155 H1552 113.2 no
H1551 C155 H1552 108.6 no
C155 C156 N157 108.5(7) yes
C155 C156 H1561 112.0 no
N157 C156 H1561 110.9 no
C155 C156 H1562 107.3 no
N157 C156 H1562 109.3 no
H1561 C156 H1562 108.8 no
C156 N157 C158 118.9(12) yes
C156 N157 H1571 121.7 no
C158 N157 H1571 119.4 no
N157 C158 O159 123.1(10) yes
N157 C158 C160 115.7(12) yes
O159 C158 C160 121.2(11) yes
C158 C160 C161 116.3(11) yes
C158 C160 C165 124.7(11) yes
C161 C160 C165 118.9(10) yes
C160 C161 N162 119.6(11) yes
C160 C161 H1611 118.5 no
N162 C161 H1611 121.9 no
C161 N162 C163 122.1(10) yes
C161 N162 C166 118.0(10) yes
C163 N162 C166 119.9(9) yes
N162 C163 C164 120.8(10) yes
N162 C163 H1631 123.4 no
C164 C163 H1631 115.7 no
C163 C164 C165 117.5(10) yes
C163 C164 C168 119.4(10) yes
C165 C164 C168 123.1(11) yes
C164 C165 C160 120.9(11) yes
C164 C165 H1651 118.6 no
C160 C165 H1651 120.5 no
N162 C166 H1661 110.3 no
N162 C166 H1662 111.1 no
H1661 C166 H1662 110.7 no
N162 C166 H1663 108.9 no
H1661 C166 H1663 107.5 no
H1662 C166 H1663 108.2 no
C164 C168 O167 119.9(11) yes
C164 C168 N169 116.2(11) yes
O167 C168 N169 123.9(11) yes
C168 N169 C170 119.1(13) yes
C168 N169 H1691 116.7 no
C170 N169 H1691 124.3 no
N169 C170 C171 110.5(7) yes
N169 C170 H1701 108.5 no
C171 C170 H1701 107.9 no
N169 C170 H1702 114.2 no
C171 C170 H1702 111.0 no
H1701 C170 H1702 104.4 no
C170 C171 C172 107.1(8) yes
C170 C171 H1711 110.1 no
C172 C171 H1711 107.2 no
C170 C171 H1712 109.7 no
C172 C171 H1712 111.2 no
H1711 C171 H1712 111.5 no
O181 C183 O182 128.0(14) yes
O181 C183 C184 115.2(12) yes
O182 C183 C184 116.6(13) yes
C183 C184 H1841 111.5 no
C183 C184 H1842 113.3 no
H1841 C184 H1842 105.5 no
C183 C184 H1843 113.3 no
H1841 C184 H1843 105.8 no
H1842 C184 H1843 106.7 no
C174 C175 H1751 110.8 no
C174 C175 H1752 109.3 no
H1751 C175 H1752 106.2 no
C174 C175 H1753 111.6 no
H1751 C175 H1753 109.5 no
H1752 C175 H1753 109.3 no
C175 C174 C173 109.9(8) yes
C175 C174 H1741 108.5 no
C173 C174 H1741 112.0 no
C175 C174 H1742 107.4 no
C173 C174 H1742 110.7 no
H1741 C174 H1742 108.2 no
C174 C173 C172 109.6(8) yes
C174 C173 H1731 106.6 no
C172 C173 H1731 111.8 no
C174 C173 H1732 107.4 no
C172 C173 H1732 112.1 no
H1731 C173 H1732 109.1 no
C171 C172 C173 108.4(8) yes
C171 C172 H1721 113.6 no
C173 C172 H1721 107.2 no
C171 C172 H1722 109.9 no
C173 C172 H1722 107.9 no
H1721 C172 H1722 109.8 no
C73 C74 C75 110.5(8) yes
C73 C74 H741 108.8 no
C75 C74 H741 108.5 no
C73 C74 H742 109.9 no
C75 C74 H742 109.4 no
H741 C74 H742 109.6 no
C74 C75 H751 110.3 no
C74 C75 H752 109.5 no
H751 C75 H752 109.4 no
C74 C75 H753 109.2 no
H751 C75 H753 110.1 no
H752 C75 H753 108.3 no

loop_
_geom_bond_atom_site_label_1
_geom_bond_atom_site_label_2
_geom_bond_distance
_geom_bond_publ_flag
C1 C4 1.526(19) yes
C1 H11 0.952 no
C1 H12 0.922 no
C1 H13 0.993 no
C2 C4 1.545(19) yes
C2 H21 0.999 no
C2 H22 0.940 no
C2 H23 0.937 no
C3 C4 1.528(17) yes
C3 H31 0.986 no
C3 H32 0.940 no
C3 H33 0.986 no
C4 C5 1.530(16) yes
C5 C6 1.388(15) yes
C5 C10 1.390(16) yes
C6 C7 1.388(16) yes
C6 H61 0.950 no
C7 C8 1.402(16) yes
C7 C12 1.488(15) yes
C8 C9 1.390(15) yes
C8 H81 0.983 no
C9 C10 1.408(16) yes
C9 C46 1.480(15) yes
C10 H101 0.942 no
O11 C12 1.229(13) yes
C12 N13 1.353(14) yes
N13 C14 1.458(13) yes
N13 H131 0.917 no
C14 C15 1.512(8) yes
C14 H141 0.960 no
C14 H142 0.940 no
C15 O16 1.427(14) yes
C15 H151 0.951 no
C15 H152 0.963 no
O16 C17 1.391(13) yes
C17 C18 1.371(17) yes
C17 C22 1.368(17) yes
C18 C19 1.373(16) yes
C18 H181 0.994 no
C19 C20 1.381(18) yes
C19 H191 0.974 no
C20 C21 1.403(17) yes
C20 O23 1.389(13) yes
C21 C22 1.384(16) yes
C21 H211 0.978 no
C22 H221 0.952 no
O23 C24 1.432(8) yes
C24 C25 1.509(8) yes
C24 H241 0.976 no
C24 H242 0.962 no
C25 O26 1.416(8) yes
C25 H251 0.924 no
C25 H252 0.996 no
O26 C27 1.434(8) yes
C27 C28 1.515(8) yes
C27 H271 0.953 no
C27 H272 0.962 no
C28 O29 1.423(8) yes
C28 H281 0.942 no
C28 H282 0.957 no
O29 C30 1.418(8) yes
C30 C31 1.508(8) yes
C30 H301 0.986 no
C30 H302 0.950 no
C31 O32 1.420(8) yes
C31 H311 0.943 no
C31 H312 0.976 no
O32 C33 1.428(7) yes
C33 C34 1.514(8) yes
C33 H331 0.974 no
C33 H332 0.944 no
C34 O35 1.433(8) yes
C34 H341 0.965 no
C34 H342 0.968 no
O35 C36 1.393(13) yes
C36 C37 1.369(16) yes
C36 C41 1.360(17) yes
C37 C38 1.380(16) yes
C37 H371 0.997 no
C38 C39 1.433(17) yes
C38 H381 0.990 no
C39 C40 1.351(17) yes
C39 O42 1.380(13) yes
C40 C41 1.374(16) yes
C40 H401 1.003 no
C41 H411 0.972 no
O42 C43 1.434(14) yes
C43 C44 1.520(8) yes
C43 H431 0.992 no
C43 H432 0.976 no
C44 N45 1.459(14) yes
C44 H441 0.974 no
C44 H442 0.956 no
N45 C46 1.332(14) yes
N45 H451 0.918 no
C46 O47 1.248(13) yes
C51 C52 1.511(8) yes
C51 H511 0.944 no
C51 H512 0.928 no
C51 H513 0.980 no
C52 C53 1.540(8) yes
C52 H521 0.990 no
C52 H522 0.907 no
C53 C54 1.528(8) yes
C53 H531 0.997 no
C53 H532 0.947 no
C54 C55 1.534(8) yes
C54 H541 0.936 no
C54 H542 0.960 no
C55 C56 1.519(8) yes
C55 H551 0.946 no
C55 H552 0.950 no
C56 N57 1.472(13) yes
C56 H561 0.963 no
C56 H562 0.951 no
N57 C58 1.291(15) yes
N57 H571 0.927 no
C58 O59 1.267(15) yes
C58 C60 1.487(15) yes
C60 C61 1.369(16) yes
C60 C65 1.404(17) yes
C61 N62 1.325(14) yes
C61 H611 1.002 no
N62 C63 1.346(15) yes
N62 C66 1.505(15) yes
C63 C64 1.381(17) yes
C63 H631 0.973 no
C64 C65 1.397(16) yes
C64 C68 1.486(17) yes
C65 H651 0.954 no
C66 H661 0.958 no
C66 H662 0.988 no
C66 H663 0.931 no
O67 C68 1.222(14) yes
C68 N69 1.380(16) yes
N69 C70 1.487(17) yes
N69 H691 0.926 no
C70 C71 1.524(9) yes
C70 H701 0.937 no
C70 H702 0.959 no
C71 C72 1.527(9) yes
C71 H711 0.897 no
C71 H712 1.011 no
C72 C73 1.516(9) yes
C72 H721 0.898 no
C72 H722 1.026 no
C73 C74 1.526(9) yes
C73 H731 0.965 no
C73 H732 0.948 no
O81 C83 1.241(14) yes
O82 C83 1.201(14) yes
C83 C84 1.49(2) yes
C84 H841 0.962 no
C84 H842 0.947 no
C84 H843 0.981 no
C101 C104 1.57(2) yes
C101 H1011 0.972 no
C101 H1012 0.966 no
C101 H1013 0.995 no
C102 C104 1.51(2) yes
C102 H1021 0.966 no
C102 H1022 0.949 no
C102 H1023 0.956 no
C103 C104 1.546(18) yes
C103 H1031 0.950 no
C103 H1032 0.959 no
C103 H1033 0.964 no
C104 C105 1.542(16) yes
C105 C106 1.364(15) yes
C105 C110 1.388(15) yes
C106 C107 1.407(16) yes
C106 H1061 0.980 no
C107 C108 1.374(15) yes
C107 C112 1.507(8) yes
C108 C109 1.383(15) yes
C108 H1081 0.959 no
C109 C110 1.396(15) yes
C109 C146 1.496(8) yes
C110 H1101 0.953 no
O111 C112 1.225(13) yes
C112 N113 1.330(14) yes
N113 C114 1.448(13) yes
N113 H1131 0.898 no
C114 C115 1.514(8) yes
C114 H1141 0.965 no
C114 H1142 0.994 no
C115 O116 1.446(16) yes
C115 H1151 0.958 no
C115 H1152 0.949 no
O116 C117 1.396(13) yes
C117 C118 1.431(17) yes
C117 C122 1.342(18) yes
C118 C119 1.402(16) yes
C118 H1181 0.971 no
C119 C120 1.350(17) yes
C119 H1191 1.000 no
C120 C121 1.385(17) yes
C120 O123 1.383(13) yes
C121 C122 1.397(17) yes
C121 H1211 0.976 no
C122 H1221 0.985 no
O123 C124 1.429(8) yes
C124 C125 1.512(8) yes
C124 H1241 0.976 no
C124 H1242 0.971 no
C125 O126 1.425(8) yes
C125 H1251 0.935 no
C125 H1252 0.981 no
O126 C127 1.429(8) yes
C127 C128 1.513(8) yes
C127 H1271 0.961 no
C127 H1272 0.953 no
C128 O129 1.434(8) yes
C128 H1281 0.943 no
C128 H1282 0.957 no
O129 C130 1.429(8) yes
C130 C131 1.516(8) yes
C130 H1301 0.953 no
C130 H1302 0.969 no
C131 O132 1.424(8) yes
C131 H1311 0.966 no
C131 H1312 0.930 no
O132 C133 1.416(8) yes
C133 C134 1.512(8) yes
C133 H1331 0.950 no
C133 H1332 0.964 no
C134 O135 1.435(8) yes
C134 H1341 0.973 no
C134 H1342 0.950 no
O135 C136 1.377(13) yes
C136 C137 1.416(17) yes
C136 C141 1.407(18) yes
C137 C138 1.388(16) yes
C137 H1371 0.967 no
C138 C139 1.406(18) yes
C138 H1381 0.967 no
C139 C140 1.387(17) yes
C139 O142 1.371(14) yes
C140 C141 1.382(16) yes
C140 H1401 0.990 no
C141 H1411 0.967 no
O142 C143 1.431(15) yes
C143 C144 1.515(8) yes
C143 H1431 0.932 no
C143 H1432 0.976 no
C144 N145 1.454(14) yes
C144 H1441 0.932 no
C144 H1442 1.004 no
N145 C146 1.347(14) yes
N145 H1451 0.902 no
C146 O147 1.241(13) yes
C151 C152 1.519(9) yes
C151 H1511 0.977 no
C151 H1512 0.934 no
C151 H1513 0.925 no
C152 C153 1.530(8) yes
C152 H1521 0.959 no
C152 H1522 0.965 no
C153 C154 1.527(8) yes
C153 H1531 0.944 no
C153 H1532 0.940 no
C154 C155 1.529(8) yes
C154 H1541 0.950 no
C154 H1542 0.992 no
C155 C156 1.499(8) yes
C155 H1551 0.991 no
C155 H1552 0.918 no
C156 N157 1.552(16) yes
C156 H1561 0.941 no
C156 H1562 0.968 no
N157 C158 1.356(17) yes
N157 H1571 0.909 no
C158 O159 1.213(14) yes
C158 C160 1.509(8) yes
C160 C161 1.388(16) yes
C160 C165 1.342(16) yes
C161 N162 1.346(14) yes
C161 H1611 0.979 no
N162 C163 1.330(15) yes
N162 C166 1.496(15) yes
C163 C164 1.361(16) yes
C163 H1631 0.969 no
C164 C165 1.421(15) yes
C164 C168 1.517(8) yes
C165 H1651 0.988 no
C166 H1661 0.947 no
C166 H1662 0.939 no
C166 H1663 0.977 no
O167 C168 1.239(14) yes
C168 N169 1.374(17) yes
N169 C170 1.394(18) yes
N169 H1691 0.942 no
C170 C171 1.497(9) yes
C170 H1701 1.020 no
C170 H1702 0.943 no
C171 C172 1.523(9) yes
C171 H1711 0.971 no
C171 H1712 0.905 no
O181 C183 1.246(14) yes
O182 C183 1.195(15) yes
C183 C184 1.50(2) yes
C184 H1841 0.980 no
C184 H1842 0.968 no
C184 H1843 0.965 no
C175 C174 1.519(9) yes
C175 H1751 0.969 no
C175 H1752 0.972 no
C175 H1753 0.931 no
C174 C173 1.520(9) yes
C174 H1741 0.961 no
C174 H1742 0.953 no
C173 C172 1.512(9) yes
C173 H1731 0.964 no
C173 H1732 0.940 no
C172 H1721 0.940 no
C172 H1722 0.956 no
C74 C75 1.528(9) yes
C74 H741 0.959 no
C74 H742 0.939 no
C75 H751 0.940 no
C75 H752 0.961 no
C75 H753 0.953 no

loop_
_geom_hbond_atom_site_label_D
_geom_hbond_atom_site_label_H
_geom_hbond_atom_site_label_A
_geom_hbond_site_symmetry_A
_geom_hbond_angle_DHA
_geom_hbond_distance_DH
_geom_hbond_distance_HA
_geom_hbond_distance_DA
_geom_hbond_publ_flag
C8 H81 O81 . 152.1(7) 0.983 2.314 3.215(18) yes
C14 H142 O159 2_755 148.1(8) 0.940 2.284 3.122(18) yes
C31 H312 O167 . 163.5(5) 0.976 2.558 3.505(18) yes
C34 H341 O147 2_656 133.6(6) 0.965 2.533 3.274(18) yes
C61 H611 O111 2_756 134.3(6) 1.002 2.534 3.312(18) yes
C63 H631 O29 . 155.3(8) 0.973 2.406 3.315(18) yes
C65 H651 O82 . 168.8(7) 0.954 2.112 3.054(18) yes
C66 H663 O147 2_656 151.6(7) 0.931 2.343 3.193(18) yes
C108 H1081 O181 . 154.1(8) 0.959 2.263 3.153(18) yes
C114 H1141 O59 2_746 157.4(7) 0.965 2.238 3.150(18) yes
C131 H1312 O67 1_455 168.0(6) 0.930 2.582 3.498(18) yes
C134 H1341 O47 2_645 133.2(6) 0.973 2.533 3.277(18) yes
C161 H1611 O11 2_745 134.7(6) 0.979 2.570 3.332(18) yes
C163 H1631 O129 . 154.4(8) 0.969 2.481 3.381(18) yes
C165 H1651 O182 . 166.4(7) 0.988 2.072 3.041(18) yes
C166 H1663 O47 2_645 149.0(7) 0.977 2.305 3.183(18) yes
N145 H1451 O181 . 172.8(6) 0.902 2.127 3.025(18) yes
N113 H1131 O181 . 149.7(8) 0.898 2.424 3.231(18) yes
N169 H1691 O182 . 167.7(8) 0.942 2.132 3.059(18) yes
N157 H1571 O182 . 160.5(9) 0.909 2.163 3.035(18) yes
N57 H571 O82 . 173.4(7) 0.927 2.143 3.066(18) yes
N69 H691 O82 . 147.1(7) 0.926 2.390 3.207(18) yes
N45 H451 O81 . 169.0(6) 0.918 2.095 3.002(18) yes
N13 H131 O81 . 151.1(7) 0.917 2.533 3.365(18) yes

loop_
_oxford_twin_element_scale_factors
0.737(6)
0.136(4)
0.128(5)
